data_2000206
loop_
_publ_author_name
'Oberhausen, K. J.'
'Easley, W. D.'
'Richardson, J. F.'
'Buchanan, R. M.'

_publ_section_title
;
 Structure of
 {bis[(1-methylimidazol-2-yl)methyl]amine}(1-methylimidazole)copper(II)
 diperchlorate
;
_journal_issue 10
_journal_name_full 'Acta Crystallographica Section C'
_journal_page_first 2037
_journal_page_last 2040
_journal_paper_doi 10.1107/S010827019100344X
_journal_volume 47
_journal_year 1991
_chemical_formula_sum 'C14 H21 Cl2 Cu N7 O8'
_space_group_IT_number 14
_space_group_name_Hall '-P 2yn'
_space_group_name_H-M_alt 'P 1 21/n 1'
_symmetry_cell_setting monoclinic
_symmetry_space_group_name_H-M 'P 1 21/n 1'
_cell_angle_alpha 90
_cell_angle_beta 94.080(10)
_cell_angle_gamma 90
_cell_formula_units_Z 4
_cell_length_a 9.1710(10)
_cell_length_b 8.9990(10)
_cell_length_c 26.677(3)
_cell_volume 2196.1(4)
_diffrn_radiation_type Mo
_diffrn_radiation_wavelength 0.71093
_exptl_absorpt_coefficient_mu 1.3
_exptl_crystal_density_diffrn 1.66
_exptl_crystal_F_000 1124
_cod_data_source_file st0482.cif
_cod_data_source_block st0482a
_cod_original_cell_volume 2196.1(5)
_cod_original_formula_sum 'C14 H21 Cu1 N7 Cl2 O8'
_cod_database_code 2000206

loop_
_space_group_symop_id
_space_group_symop_operation_xyz
1 x,y,z
2 -x+1/2,y+1/2,-z+1/2
3 -x,-y,-z
4 x+1/2,-y+1/2,z+1/2

loop_
_atom_site_label
_atom_site_fract_x
_atom_site_fract_y
_atom_site_fract_z
Cu .11147(5) .23467(6) .87527(2)
Cl(1) -.18690(10) .00450(10) .99258(5)
Cl(1) .48340(10) .3477(2) .83532(4)
O(1) -.3020(4) .0316(5) .95550(10)
O(2) -.0604(7) -.0236(9) .9706(3)
O(3) -.1196(8) .1280(10) .9021(3)
O(4) -.1870(10) -.1170(10) .9018(4)
O(5) -.2820(10) -.0110(10) .8741(3)
O(6) -.1220(10) -.1242(9) .9317(4)
O(7) -.1153(7) .1328(8) .9199(3)
O(8) .4670(10) .2306(8) .8011(2)
O(9) .5230(10) .3560(10) .8870(3)
O(10) .3345(7) .3820(10) .8335(4)
O(11) .5589(7) .4511(8) .8112(3)
O(12) .5300(10) .1970(10) .8355(4)
O(13) .3742(9) .3610(10) .8660(3)
O(14) .6170(10) .394(2) .8565(5)
O(15) .465(2) .468(2) .8009(4)
N(1) .1035(4) .4162(4) .91600(10)
N(2) .1899(4) .5427(4) .9825(2)
N(3) .1711(4) .0409(4) .85060(10)
N(4) .3089(4) -.1573(4) .8621(2)
N(5) .2225(4) .1577(4) .94020(10)
N(6) -.0025(4) .2985(4) .81400(10)
N(7) -.1603(4) .2893(5) .74830(10)
C(1) .1914(4) .4139(5) .9571(2)
C(2) .0414(5) .5584(6) .9150(2)
C(3) .0944(5) .6338(6) .9551(2)
C(4) .2729(6) .5760(7) 1.0297(2)
C(5) .2698(4) -.0269(5) .8811(2)
C(6) .1450(5) -.0519(6) .8095(2)
C(7) .2311(6) -.1727(6) .8164(2)
C(8) .4168(7) -.2611(6) .8831(3)
C(9) .2823(5) .2819(5) .9707(2)
C(10) .3295(5) .0423(5) .9286(2)
C(11) -.1234(5) .2371(6) .7940(2)
C(12) .0384(5) .3982(6) .7790(2)
C(13) -.0587(6) .3927(6) .7385(2)
C(14) -.2844(5) .2403(8) .7150(2)
H2 -.027 .599 .888
H3 .072 .737 .965
H4A .313 .666 1.035
H4B .360 .559 1.022
H4C .230 .533 1.052
H5N .625 .389 .463
H6 .076 -.027 .780
H7 .232 -.255 .791
H8A .396 -.359 .881
H8B .500 -.221 .871
H8C .438 -.250 .918
H9B .278 .257 1.007
H9A .385 .297 .965
H10B .426 .087 .924
H10A .341 -.030 .956
H11 -.181 .162 .811
H12 .128 .462 .782
H13 -.059 .454 .708
H14A -.375 .223 .740
H14B -.230 .195 .684
H14C -.332 .307 .695
